data_4310295
loop_
_publ_author_name
'C. Matthias Grunert'
'Johannes Schweifer'
'Peter Weinberger'
'Wolfgang Linert'
'Kurt Mereiter'
'Gerfried Hilscher'
'Martin M\"uller'
'G\"unter Wiesinger'
'Petra J. van Koningsbruggen'

_publ_contact_author
;
        Weinberger, Peter
        Institute of Applied Synthetic Chemistry
        Vienna University of Technology
        Getreidemarkt 9/163-AC
        A-1060 Vienna
        Austria
;
_publ_contact_author_email weinberg@mail.zserv.tuwien.ac.at
_publ_contact_author_fax '++43 1 58801-16299'
_publ_contact_author_phone '++43 1 58801-15352'
_publ_section_title
;
 Structure and Physical Properties of
 [\m-Tris(1,4-bis(tetrazol-1-yl)butane-N4,N4')iron(II)]
 Bis(hexafluorophosphate), a New Fe(II) Spin-Crossover Compound with a
 Three-Dimensional Threefold Interlocked Crystal Lattice
;
_journal_name_full 'Inorganic Chemistry'
_journal_page_first 155
_journal_page_last 165
_journal_paper_doi 10.1021/ic034452z
_journal_volume 43
_journal_year 2004
_chemical_formula_moiety '(C18 H30 Fe N24 2+), 2(F6 P 1+), (solv)'
_chemical_formula_sum 'C18 H30 F12 Fe N24 O1.3 P2'
_chemical_formula_weight 949.25
_chemical_name_systematic
; 
[mue-tris(1,4-bis(tetrazol-1-yl)butane-N4,N4')iron(II)] 
bis(hexafluorophosphate solvate (methanol, water)
;
_space_group_IT_number 147
_symmetry_cell_setting trigonal
_symmetry_space_group_name_Hall '-P 3'
_symmetry_space_group_name_H-M 'P -3'
_atom_sites_solution_hydrogens geom
_atom_sites_solution_primary direct
_atom_sites_solution_secondary difmap
_audit_creation_method SHELXL-97
_cell_angle_alpha 90.00
_cell_angle_beta 90.00
_cell_angle_gamma 120.00
_cell_formula_units_Z 1
_cell_length_a 11.259(7)
_cell_length_b 11.259(7)
_cell_length_c 8.887(6)
_cell_measurement_reflns_used 2288
_cell_measurement_temperature 200(1)
_cell_measurement_theta_max 28.5
_cell_measurement_theta_min 2.1
_cell_volume 975.6(11)
_computing_cell_refinement 'Bruker SAINT'
_computing_data_collection 'Bruker SMART'
_computing_data_reduction 'Bruker SAINT, SADABS, XPREP'
_computing_molecular_graphics 'Bruker SHELXTL'
_computing_publication_material 'Bruker SHELXTL'
_computing_structure_refinement 'SHELXL-97 (Sheldrick, 1997)'
_computing_structure_solution 'SHELXS-97 (Sheldrick, 1990)'
_diffrn_ambient_temperature 200(1)
_diffrn_measured_fraction_theta_full 0.997
_diffrn_measured_fraction_theta_max 0.997
_diffrn_measurement_device_type
;
Bruker-AXS Smart APEX CCD 3-circle diffractometer
;
_diffrn_measurement_method 'phi and omega scans'
_diffrn_radiation_monochromator graphite
_diffrn_radiation_source 'normal-focus sealed tube'
_diffrn_radiation_type MoK\a
_diffrn_radiation_wavelength 0.71073
_diffrn_reflns_av_R_equivalents 0.0304
_diffrn_reflns_av_sigmaI/netI 0.0290
_diffrn_reflns_limit_h_max 10
_diffrn_reflns_limit_h_min -15
_diffrn_reflns_limit_k_max 15
_diffrn_reflns_limit_k_min -15
_diffrn_reflns_limit_l_max 12
_diffrn_reflns_limit_l_min -10
_diffrn_reflns_number 7716
_diffrn_reflns_theta_full 29.93
_diffrn_reflns_theta_max 29.93
_diffrn_reflns_theta_min 2.29
_diffrn_standards_decay_% 0
_exptl_absorpt_coefficient_mu 0.581
_exptl_absorpt_correction_T_max 1.00
_exptl_absorpt_correction_T_min 0.77
_exptl_absorpt_correction_type multi-scan
_exptl_absorpt_process_details 'program SADABS V2.03, G.M. Sheldrick'
_exptl_crystal_colour colorless
_exptl_crystal_density_diffrn 1.616
_exptl_crystal_density_method 'not measured'
_exptl_crystal_description rhombohedron
_exptl_crystal_F_000 480
_exptl_crystal_size_max 0.4
_exptl_crystal_size_mid 0.4
_exptl_crystal_size_min 0.3
_refine_diff_density_max 0.687
_refine_diff_density_min -0.507
_refine_diff_density_rms 0.079
_refine_ls_extinction_method none
_refine_ls_goodness_of_fit_ref 1.088
_refine_ls_hydrogen_treatment mixed
_refine_ls_matrix_type full
_refine_ls_number_parameters 103
_refine_ls_number_reflns 1884
_refine_ls_number_restraints 0
_refine_ls_restrained_S_all 1.088
_refine_ls_R_factor_all 0.0532
_refine_ls_R_factor_gt 0.0496
_refine_ls_shift/su_max 0.000
_refine_ls_shift/su_mean 0.000
_refine_ls_structure_factor_coef Fsqd
_refine_ls_weighting_details 'calc w=1/[\s^2^(Fo^2^)+(0.0679P)^2^+0.6368P] where P=(Fo^2^+2Fc^2^)/3'
_refine_ls_weighting_scheme calc
_refine_ls_wR_factor_gt 0.1282
_refine_ls_wR_factor_ref 0.1309
_reflns_number_gt 1739
_reflns_number_total 1884
_reflns_threshold_expression >2sigma(I)
_cod_data_source_file ic034452z_9.cif
_cod_data_source_block Bundi200
_cod_depositor_comments
;
The following automatic conversions were performed:
'_symmetry_cell_setting' value 'Trigonal' changed to 'trigonal' according
to '/home/saulius/struct/CIF-dictionaries/cif_core.dic' dictionary named
'cif_core.dic' version 2.4.1 from 2010-06-29.

Automatic conversion script
Id: cif_fix_enum 1527 2010-12-29 10:47:43Z saulius 
;
_cod_original_formula_sum 'C18 H30 F12 Fe N24 O1.30 P2'
_cod_database_code 4310295

loop_
_symmetry_equiv_pos_as_xyz
'x, y, z'
'-y, x-y, z'
'-x+y, -x, z'
'-x, -y, -z'
'y, -x+y, -z'
'x-y, x, -z'

loop_
_atom_site_label
_atom_site_type_symbol
_atom_site_fract_x
_atom_site_fract_y
_atom_site_fract_z
_atom_site_U_iso_or_equiv
_atom_site_adp_type
_atom_site_occupancy
_atom_site_symmetry_multiplicity
_atom_site_calc_flag
_atom_site_refinement_flags
_atom_site_disorder_assembly
_atom_site_disorder_group
Fe Fe 0.0000 0.0000 0.0000 0.01259(17) Uani 1 6 d S . .
N1 N 0.36238(16) 0.07907(16) 0.24518(17) 0.0219(3) Uani 1 1 d . . .
N2 N 0.3583(2) 0.19446(19) 0.2725(2) 0.0355(4) Uani 1 1 d . . .
N3 N 0.25027(19) 0.18142(18) 0.2072(2) 0.0327(4) Uani 1 1 d . . .
N4 N 0.18207(15) 0.05791(15) 0.13677(17) 0.0200(3) Uani 1 1 d . . .
C1 C 0.2543(2) -0.0029(2) 0.1618(2) 0.0249(4) Uani 1 1 d . . .
H1 H 0.2326 -0.0910 0.1260 0.030 Uiso 1 1 calc R . .
C2 C 0.4730(2) 0.0602(2) 0.3071(2) 0.0277(4) Uani 1 1 d . . .
H2A H 0.5602 0.1487 0.3049 0.033 Uiso 1 1 calc R . .
H2B H 0.4843 -0.0059 0.2438 0.033 Uiso 1 1 calc R . .
C3 C 0.4416(2) 0.0076(2) 0.4671(2) 0.0301(4) Uani 1 1 d . . .
H3A H 0.3559 -0.0823 0.4688 0.036 Uiso 1 1 calc R . .
H3B H 0.4274 0.0722 0.5296 0.036 Uiso 1 1 calc R . .
P P 0.3333 0.6667 0.10516(14) 0.0418(3) Uani 1 3 d S . .
F1 F 0.2887(2) 0.5365(2) 0.2110(3) 0.0749(7) Uani 1 1 d . . .
F2 F 0.1995(3) 0.5752(3) 0.0103(3) 0.1070(10) Uani 1 1 d . . .
O1S O 0.0000 0.0000 0.5000 0.090(12) Uani 0.34(3) 6 d SP . .
O2S O 0.151(3) 0.087(4) 0.516(3) 0.097(11) Uani 0.124(9) 1 d P . .
O3S O 0.0000 0.0000 0.659(17) 0.10(6) Uiso 0.042(17) 3 d SP . .

loop_
_atom_site_aniso_label
_atom_site_aniso_U_11
_atom_site_aniso_U_22
_atom_site_aniso_U_33
_atom_site_aniso_U_23
_atom_site_aniso_U_13
_atom_site_aniso_U_12
Fe 0.01174(19) 0.01174(19) 0.0143(3) 0.000 0.000 0.00587(10)
N1 0.0184(7) 0.0249(7) 0.0212(7) 0.0016(6) -0.0036(5) 0.0100(6)
N2 0.0325(9) 0.0284(9) 0.0462(11) -0.0119(8) -0.0184(8) 0.0156(8)
N3 0.0325(9) 0.0253(8) 0.0438(10) -0.0125(7) -0.0165(8) 0.0170(7)
N4 0.0180(7) 0.0180(7) 0.0233(7) -0.0016(5) -0.0050(5) 0.0084(6)
C1 0.0243(9) 0.0233(9) 0.0302(9) -0.0045(7) -0.0095(7) 0.0142(7)
C2 0.0173(8) 0.0403(11) 0.0272(9) 0.0062(8) -0.0031(7) 0.0157(8)
C3 0.0227(9) 0.0464(12) 0.0248(9) 0.0066(8) -0.0024(7) 0.0199(9)
P 0.0388(4) 0.0388(4) 0.0479(6) 0.000 0.000 0.01939(19)
F1 0.0647(12) 0.0456(10) 0.1097(18) 0.0175(11) -0.0056(12) 0.0241(9)
F2 0.103(2) 0.110(2) 0.0920(18) -0.0252(16) -0.0565(16) 0.0414(17)
O1S 0.123(18) 0.123(18) 0.025(8) 0.000 0.000 0.061(9)
O2S 0.08(2) 0.12(2) 0.059(14) 0.002(13) 0.011(12) 0.026(19)

loop_
_atom_type_symbol
_atom_type_description
_atom_type_scat_dispersion_real
_atom_type_scat_dispersion_imag
_atom_type_scat_source
C C 0.0033 0.0016 'International Tables Vol C Tables 4.2.6.8 and 6.1.1.4'
H H 0.0000 0.0000 'International Tables Vol C Tables 4.2.6.8 and 6.1.1.4'
N N 0.0061 0.0033 'International Tables Vol C Tables 4.2.6.8 and 6.1.1.4'
F F 0.0171 0.0103 'International Tables Vol C Tables 4.2.6.8 and 6.1.1.4'
P P 0.1023 0.0942 'International Tables Vol C Tables 4.2.6.8 and 6.1.1.4'
Fe Fe 0.3463 0.8444 'International Tables Vol C Tables 4.2.6.8 and 6.1.1.4'
O O 0.0106 0.0060 'International Tables Vol C Tables 4.2.6.8 and 6.1.1.4'

loop_
_geom_angle_atom_site_label_1
_geom_angle_atom_site_label_2
_geom_angle_atom_site_label_3
_geom_angle
_geom_angle_site_symmetry_1
_geom_angle_site_symmetry_3
_geom_angle_publ_flag
N4 Fe N4 87.98(7) . 6 ?
N4 Fe N4 180.00(10) . 4 ?
N4 Fe N4 92.02(7) 6 4 ?
N4 Fe N4 92.02(7) . 2 ?
N4 Fe N4 87.98(7) 6 2 ?
N4 Fe N4 87.98(7) 4 2 ?
N4 Fe N4 87.98(7) . 5 ?
N4 Fe N4 92.02(7) 6 5 ?
N4 Fe N4 92.02(7) 4 5 ?
N4 Fe N4 180.00(7) 2 5 ?
N4 Fe N4 92.02(7) . 3 ?
N4 Fe N4 180.00(9) 6 3 ?
N4 Fe N4 87.98(7) 4 3 ?
N4 Fe N4 92.02(7) 2 3 ?
N4 Fe N4 87.98(7) 5 3 ?
C1 N1 N2 108.08(15) . . ?
C1 N1 C2 131.07(17) . . ?
N2 N1 C2 120.84(16) . . ?
N3 N2 N1 107.16(16) . . ?
N2 N3 N4 110.02(16) . . ?
C1 N4 N3 105.91(15) . . ?
C1 N4 Fe 132.07(13) . . ?
N3 N4 Fe 121.85(12) . . ?
N4 C1 N1 108.82(16) . . ?
N4 C1 H1 125.6 . . ?
N1 C1 H1 125.6 . . ?
N1 C2 C3 111.06(16) . . ?
N1 C2 H2A 109.4 . . ?
C3 C2 H2A 109.4 . . ?
N1 C2 H2B 109.4 . . ?
C3 C2 H2B 109.4 . . ?
H2A C2 H2B 108.0 . . ?
C2 C3 C3 111.0(2) . 4_656 ?
C2 C3 H3A 109.4 . . ?
C3 C3 H3A 109.4 4_656 . ?
C2 C3 H3B 109.4 . . ?
C3 C3 H3B 109.4 4_656 . ?
H3A C3 H3B 108.0 . . ?
F2 P F2 94.11(17) 3_565 . ?
F2 P F2 94.11(17) 3_565 2_665 ?
F2 P F2 94.11(17) . 2_665 ?
F2 P F1 87.50(14) 3_565 3_565 ?
F2 P F1 89.48(16) . 3_565 ?
F2 P F1 175.95(16) 2_665 3_565 ?
F2 P F1 89.48(16) 3_565 2_665 ?
F2 P F1 175.95(16) . 2_665 ?
F2 P F1 87.50(14) 2_665 2_665 ?
F1 P F1 88.79(14) 3_565 2_665 ?
F2 P F1 175.95(16) 3_565 . ?
F2 P F1 87.50(14) . . ?
F2 P F1 89.48(16) 2_665 . ?
F1 P F1 88.79(14) 3_565 . ?
F1 P F1 88.79(14) 2_665 . ?

loop_
_geom_bond_atom_site_label_1
_geom_bond_atom_site_label_2
_geom_bond_distance
_geom_bond_site_symmetry_2
_geom_bond_publ_flag
Fe N4 2.1836(18) . ?
Fe N4 2.1836(18) 6 ?
Fe N4 2.1836(18) 4 ?
Fe N4 2.1836(18) 2 ?
Fe N4 2.1836(18) 5 ?
Fe N4 2.1836(18) 3 ?
N1 C1 1.326(2) . ?
N1 N2 1.345(3) . ?
N1 C2 1.471(2) . ?
N2 N3 1.288(3) . ?
N3 N4 1.359(2) . ?
N4 C1 1.318(2) . ?
C1 H1 0.9500 . ?
C2 C3 1.512(3) . ?
C2 H2A 0.9900 . ?
C2 H2B 0.9900 . ?
C3 C3 1.525(4) 4_656 ?
C3 H3A 0.9900 . ?
C3 H3B 0.9900 . ?
P F2 1.578(2) 3_565 ?
P F2 1.578(3) . ?
P F2 1.578(2) 2_665 ?
P F1 1.597(2) 3_565 ?
P F1 1.597(2) 2_665 ?
P F1 1.597(2) . ?

loop_
_geom_torsion_atom_site_label_1
_geom_torsion_atom_site_label_2
_geom_torsion_atom_site_label_3
_geom_torsion_atom_site_label_4
_geom_torsion
_geom_torsion_site_symmetry_1
_geom_torsion_site_symmetry_2
_geom_torsion_site_symmetry_3
_geom_torsion_site_symmetry_4
_geom_torsion_publ_flag
C1 N1 N2 N3 0.1(2) . . . . ?
C2 N1 N2 N3 -178.89(18) . . . . ?
N1 N2 N3 N4 0.2(3) . . . . ?
N2 N3 N4 C1 -0.4(2) . . . . ?
N2 N3 N4 Fe -175.99(15) . . . . ?
N4 Fe N4 C1 -116.7(2) 6 . . . ?
N4 Fe N4 C1 119(93) 4 . . . ?
N4 Fe N4 C1 155.38(17) 2 . . . ?
N4 Fe N4 C1 -24.62(17) 5 . . . ?
N4 Fe N4 C1 63.3(2) 3 . . . ?
N4 Fe N4 N3 57.62(13) 6 . . . ?
N4 Fe N4 N3 -67(93) 4 . . . ?
N4 Fe N4 N3 -30.28(17) 2 . . . ?
N4 Fe N4 N3 149.72(17) 5 . . . ?
N4 Fe N4 N3 -122.38(13) 3 . . . ?
N3 N4 C1 N1 0.4(2) . . . . ?
Fe N4 C1 N1 175.41(12) . . . . ?
N2 N1 C1 N4 -0.3(2) . . . . ?
C2 N1 C1 N4 178.52(18) . . . . ?
C1 N1 C2 C3 -95.2(3) . . . . ?
N2 N1 C2 C3 83.5(2) . . . . ?
N1 C2 C3 C3 -178.2(2) . . . 4_656 ?
